data_7218072
loop_
_publ_author_name
'Matsumoto, Kazuhiko'
'Harinaga, Ukyo'
'Tanaka, Ryo'
'Koyama, Akira'
'Hagiwara, Rika'
'Tsunashima, Katsuhiko'

_publ_section_title
;
 The structural classification of the highly disordered crystal phases of
 [Nn][BF4], [Nn][PF6], [Pn][BF4], and [Pn][PF6] salts (Nn(+) =
 tetraalkylammonium and Pn(+) = tetraalkylphosphonium).
;
_journal_issue 43
_journal_name_full 'Physical chemistry chemical physics : PCCP'
_journal_page_first 23616
_journal_page_last 23626
_journal_paper_doi 10.1039/c4cp03391d
_journal_volume 16
_journal_year 2014
_chemical_formula_moiety
;
(C16 P1 H36 +), (P F6 -)
;
_chemical_formula_sum 'C16 H36 F6 P2'
_chemical_formula_weight 404.39
_chemical_name_common 'tetrabutylphosphonium hexafluorophosphate'
_chemical_name_systematic
;
 ?
;
_space_group_IT_number 14
_symmetry_cell_setting monoclinic
_symmetry_space_group_name_Hall '-P 2ybc'
_symmetry_space_group_name_H-M 'P 1 21/c 1'
_atom_sites_solution_hydrogens geom
_atom_sites_solution_primary direct
_atom_sites_solution_secondary difmap
_audit_creation_method SHELXL-97
_cell_angle_alpha 90.00
_cell_angle_beta 93.2170(10)
_cell_angle_gamma 90.00
_cell_formula_units_Z 4
_cell_length_a 9.7465(2)
_cell_length_b 14.0652(4)
_cell_length_c 15.5029(4)
_cell_measurement_reflns_used 20895
_cell_measurement_temperature 113
_cell_measurement_theta_max 27.48
_cell_measurement_theta_min 3.01
_cell_volume 2121.89(9)
_computing_cell_refinement 'RAPID AUTO 2.40 (Rigaku 2006)'
_computing_data_collection 'Rigaku R-AXIS Rapid-II'
_computing_data_reduction 'RAPID AUTO 2.40 (Rigaku 2006)'
_computing_structure_refinement 'SHELXL-97 (Sheldrick, 1997)'
_computing_structure_solution 'SIR92 (Altmare et al., 1994)'
_diffrn_ambient_temperature 113
_diffrn_measured_fraction_theta_full 0.998
_diffrn_measured_fraction_theta_max 0.998
_diffrn_measurement_device_type 'Rigaku R-AXIS RapidII'
_diffrn_measurement_method 'imaging plate'
_diffrn_radiation_monochromator graphite
_diffrn_radiation_source 'fine-focus sealed tube'
_diffrn_radiation_type MoK\a
_diffrn_radiation_wavelength 0.71073
_diffrn_reflns_av_R_equivalents 0.0192
_diffrn_reflns_av_sigmaI/netI 0.0160
_diffrn_reflns_limit_h_max 12
_diffrn_reflns_limit_h_min -12
_diffrn_reflns_limit_k_max 18
_diffrn_reflns_limit_k_min -18
_diffrn_reflns_limit_l_max 20
_diffrn_reflns_limit_l_min -20
_diffrn_reflns_number 20375
_diffrn_reflns_theta_full 27.48
_diffrn_reflns_theta_max 27.48
_diffrn_reflns_theta_min 3.00
_exptl_absorpt_coefficient_mu 0.252
_exptl_absorpt_correction_T_max 1.000
_exptl_absorpt_correction_T_min 0.829
_exptl_absorpt_correction_type multi-scan
_exptl_absorpt_process_details 'RAPID AUTO 2.40 (Rigaku 2006)'
_exptl_crystal_colour colorless
_exptl_crystal_density_diffrn 1.266
_exptl_crystal_density_method 'not measured'
_exptl_crystal_description block
_exptl_crystal_F_000 864
_exptl_crystal_size_max 0.6
_exptl_crystal_size_mid 0.2
_exptl_crystal_size_min 0.2
_refine_diff_density_max 0.679
_refine_diff_density_min -0.385
_refine_diff_density_rms 0.053
_refine_ls_extinction_method none
_refine_ls_goodness_of_fit_ref 1.060
_refine_ls_hydrogen_treatment mixed
_refine_ls_matrix_type full
_refine_ls_number_parameters 221
_refine_ls_number_reflns 4863
_refine_ls_number_restraints 0
_refine_ls_restrained_S_all 1.060
_refine_ls_R_factor_all 0.0435
_refine_ls_R_factor_gt 0.0398
_refine_ls_shift/su_max 0.001
_refine_ls_shift/su_mean 0.000
_refine_ls_structure_factor_coef Fsqd
_refine_ls_weighting_details 'calc w=1/[\s^2^(Fo^2^)+(0.0494P)^2^+1.4178P] where P=(Fo^2^+2Fc^2^)/3'
_refine_ls_weighting_scheme calc
_refine_ls_wR_factor_gt 0.1041
_refine_ls_wR_factor_ref 0.1065
_reflns_number_gt 4372
_reflns_number_total 4863
_reflns_threshold_expression >2sigma(I)
_cod_data_source_file c4cp03391d2.cif
_cod_data_source_block 113K
_cod_depositor_comments 'Adding full bibliography for 7218072--7218075.cif.'
_cod_original_sg_symbol_H-M P21/c
_cod_database_code 7218072

loop_
_symmetry_equiv_pos_as_xyz
'x, y, z'
'-x, y+1/2, -z+1/2'
'-x, -y, -z'
'x, -y-1/2, z-1/2'

loop_
_atom_site_label
_atom_site_type_symbol
_atom_site_fract_x
_atom_site_fract_y
_atom_site_fract_z
_atom_site_U_iso_or_equiv
_atom_site_adp_type
_atom_site_occupancy
_atom_site_symmetry_multiplicity
_atom_site_calc_flag
_atom_site_refinement_flags
P2 P 0.75981(4) 0.37000(3) 0.18173(3) 0.02274(11) Uani 1 1 d .
P1 P 0.26963(4) 0.52390(3) 0.19333(2) 0.01975(10) Uani 1 1 d .
F1 F 0.66492(10) 0.44935(8) 0.22202(7) 0.0355(2) Uani 1 1 d .
F2 F 0.85438(12) 0.29025(8) 0.14169(9) 0.0488(3) Uani 1 1 d .
F5 F 0.79452(16) 0.44107(10) 0.10525(9) 0.0618(4) Uani 1 1 d .
F6 F 0.63046(12) 0.33320(11) 0.12406(9) 0.0579(4) Uani 1 1 d .
F4 F 0.88957(11) 0.41036(10) 0.23686(9) 0.0522(3) Uani 1 1 d .
F3 F 0.72568(16) 0.30022(10) 0.25719(9) 0.0617(4) Uani 1 1 d .
C32 C 0.47307(15) 0.58651(11) 0.08836(9) 0.0232(3) Uani 1 1 d .
H32A H 0.5107 0.5230 0.0839 0.028 Uiso 1 1 calc R
H32B H 0.3991 0.5932 0.0442 0.028 Uiso 1 1 calc R
C13 C 0.26890(17) 0.22757(11) 0.19029(11) 0.0278(3) Uani 1 1 d .
H13A H 0.3027 0.2203 0.1330 0.033 Uiso 1 1 calc R
H13B H 0.3455 0.2177 0.2321 0.033 Uiso 1 1 calc R
C21 C 0.19890(16) 0.54868(11) 0.29568(10) 0.0251(3) Uani 1 1 d .
H21A H 0.1775 0.6159 0.2980 0.030 Uiso 1 1 calc R
H21B H 0.1132 0.5141 0.2985 0.030 Uiso 1 1 calc R
C42 C 0.10274(16) 0.65361(11) 0.10203(10) 0.0260(3) Uani 1 1 d .
H42A H 0.0905 0.6799 0.1589 0.031 Uiso 1 1 calc R
H42B H 0.1790 0.6865 0.0777 0.031 Uiso 1 1 calc R
C11 C 0.32588(15) 0.40220(11) 0.18838(10) 0.0233(3) Uani 1 1 d .
H11A H 0.3647 0.3916 0.1329 0.028 Uiso 1 1 calc R
H11B H 0.3986 0.3923 0.2328 0.028 Uiso 1 1 calc R
C31 C 0.41516(15) 0.59905(11) 0.17779(9) 0.0214(3) Uani 1 1 d .
H31A H 0.3883 0.6649 0.1848 0.026 Uiso 1 1 calc R
H31B H 0.4868 0.5848 0.2219 0.026 Uiso 1 1 calc R
C23 C 0.2243(2) 0.55185(14) 0.45795(11) 0.0381(4) Uani 1 1 d .
H23A H 0.2117 0.6203 0.4581 0.046 Uiso 1 1 calc R
H23B H 0.1341 0.5227 0.4583 0.046 Uiso 1 1 calc R
C44 C -0.06610(19) 0.77471(15) 0.04069(13) 0.0406(4) Uani 1 1 d .
H44A H -0.0804 0.7975 0.0979 0.061 Uiso 1 1 calc R
H44B H -0.1490 0.7825 0.0050 0.061 Uiso 1 1 calc R
H44C H 0.0067 0.8103 0.0167 0.061 Uiso 1 1 calc R
C14 C 0.1596(2) 0.15290(13) 0.20371(12) 0.0360(4) Uani 1 1 d .
H14A H 0.1274 0.1589 0.2608 0.054 Uiso 1 1 calc R
H14B H 0.1980 0.0907 0.1968 0.054 Uiso 1 1 calc R
H14C H 0.0842 0.1619 0.1619 0.054 Uiso 1 1 calc R
C43 C -0.02748(16) 0.67027(13) 0.04471(11) 0.0303(3) Uani 1 1 d .
H43A H -0.0133 0.6475 -0.0132 0.036 Uiso 1 1 calc R
H43B H -0.1025 0.6342 0.0671 0.036 Uiso 1 1 calc R
C22 C 0.29133(18) 0.52324(12) 0.37538(10) 0.0297(3) Uani 1 1 d .
H22A H 0.3086 0.4553 0.3761 0.036 Uiso 1 1 calc R
H22B H 0.3788 0.5556 0.3726 0.036 Uiso 1 1 calc R
C41 C 0.13693(15) 0.54731(11) 0.11046(10) 0.0243(3) Uani 1 1 d .
H41A H 0.1665 0.5241 0.0556 0.029 Uiso 1 1 calc R
H41B H 0.0546 0.5128 0.1237 0.029 Uiso 1 1 calc R
C12 C 0.21345(16) 0.32808(11) 0.20007(10) 0.0248(3) Uani 1 1 d .
H12A H 0.1779 0.3352 0.2569 0.030 Uiso 1 1 calc R
H12B H 0.1384 0.3387 0.1574 0.030 Uiso 1 1 calc R
C34 C 0.5318(2) 0.76023(14) 0.06342(13) 0.0411(4) Uani 1 1 d .
H34A H 0.4608 0.7632 0.0180 0.049 Uiso 1 1 calc R
H34B H 0.6058 0.8017 0.0500 0.049 Uiso 1 1 calc R
H34C H 0.4951 0.7798 0.1168 0.049 Uiso 1 1 calc R
C24 C 0.3075(3) 0.52304(16) 0.53942(12) 0.0485(5) Uani 1 1 d .
H24A H 0.3108 0.4550 0.5433 0.073 Uiso 1 1 calc R
H24B H 0.2653 0.5484 0.5889 0.073 Uiso 1 1 calc R
H24C H 0.3992 0.5476 0.5375 0.073 Uiso 1 1 calc R
C33 C 0.58479(17) 0.65903(13) 0.07216(11) 0.0308(4) Uani 1 1 d .
H33A H 0.6541 0.6564 0.1195 0.037 Uiso 1 1 calc R
H33B H 0.6286 0.6418 0.0197 0.037 Uiso 1 1 calc R

loop_
_atom_site_aniso_label
_atom_site_aniso_U_11
_atom_site_aniso_U_22
_atom_site_aniso_U_33
_atom_site_aniso_U_23
_atom_site_aniso_U_13
_atom_site_aniso_U_12
P2 0.01897(19) 0.0216(2) 0.0278(2) 0.00181(14) 0.00256(14) 0.00076(14)
P1 0.02003(18) 0.01884(18) 0.02048(19) -0.00064(13) 0.00214(13) 0.00034(13)
F1 0.0271(5) 0.0375(6) 0.0418(6) -0.0075(4) 0.0023(4) 0.0096(4)
F2 0.0382(6) 0.0366(6) 0.0727(8) -0.0158(6) 0.0130(6) 0.0079(5)
F5 0.0781(10) 0.0576(8) 0.0526(8) 0.0240(6) 0.0299(7) 0.0082(7)
F6 0.0334(6) 0.0765(10) 0.0627(8) -0.0336(7) -0.0081(5) -0.0015(6)
F4 0.0250(5) 0.0565(8) 0.0736(9) -0.0220(7) -0.0102(5) 0.0021(5)
F3 0.0771(9) 0.0469(7) 0.0635(8) 0.0312(7) 0.0241(7) 0.0040(7)
C32 0.0236(7) 0.0250(7) 0.0211(7) -0.0026(6) 0.0030(5) 0.0002(6)
C13 0.0312(8) 0.0210(7) 0.0314(8) 0.0017(6) 0.0029(6) 0.0042(6)
C21 0.0266(7) 0.0243(7) 0.0246(7) 0.0000(6) 0.0052(6) 0.0028(6)
C42 0.0218(7) 0.0272(8) 0.0287(8) 0.0037(6) -0.0022(6) -0.0006(6)
C11 0.0221(7) 0.0212(7) 0.0268(7) -0.0017(6) 0.0030(5) 0.0013(6)
C31 0.0202(6) 0.0219(7) 0.0222(7) -0.0021(5) 0.0009(5) -0.0005(5)
C23 0.0532(11) 0.0368(9) 0.0251(8) -0.0011(7) 0.0096(8) 0.0045(8)
C44 0.0334(9) 0.0474(11) 0.0410(10) 0.0142(8) 0.0015(7) 0.0106(8)
C14 0.0420(10) 0.0248(8) 0.0416(10) 0.0036(7) 0.0066(8) -0.0014(7)
C43 0.0220(7) 0.0410(9) 0.0276(8) 0.0038(7) -0.0014(6) 0.0022(7)
C22 0.0364(9) 0.0301(8) 0.0226(7) 0.0008(6) 0.0033(6) 0.0066(7)
C41 0.0197(6) 0.0271(7) 0.0258(7) -0.0004(6) -0.0017(5) -0.0027(6)
C12 0.0234(7) 0.0213(7) 0.0297(8) 0.0014(6) 0.0021(6) 0.0008(6)
C34 0.0503(11) 0.0325(9) 0.0415(10) -0.0012(8) 0.0112(8) -0.0137(8)
C24 0.0804(16) 0.0413(11) 0.0239(9) -0.0009(7) 0.0035(9) 0.0013(10)
C33 0.0249(7) 0.0405(9) 0.0276(8) -0.0043(7) 0.0064(6) -0.0071(7)

loop_
_atom_type_symbol
_atom_type_description
_atom_type_scat_dispersion_real
_atom_type_scat_dispersion_imag
_atom_type_scat_source
C C 0.0033 0.0016 'International Tables Vol C Tables 4.2.6.8 and 6.1.1.4'
H H 0.0000 0.0000 'International Tables Vol C Tables 4.2.6.8 and 6.1.1.4'
F F 0.0171 0.0103 'International Tables Vol C Tables 4.2.6.8 and 6.1.1.4'
P P 0.1023 0.0942 'International Tables Vol C Tables 4.2.6.8 and 6.1.1.4'

loop_
_geom_angle_atom_site_label_1
_geom_angle_atom_site_label_2
_geom_angle_atom_site_label_3
_geom_angle
F3 P2 F6 91.19(9)
F3 P2 F4 91.03(9)
F6 P2 F4 177.70(9)
F3 P2 F1 89.65(7)
F6 P2 F1 89.38(6)
F4 P2 F1 90.05(6)
F3 P2 F2 90.09(8)
F6 P2 F2 90.54(7)
F4 P2 F2 90.03(7)
F1 P2 F2 179.73(7)
F3 P2 F5 179.87(10)
F6 P2 F5 88.89(9)
F4 P2 F5 88.88(8)
F1 P2 F5 90.25(7)
F2 P2 F5 90.00(7)
C31 P1 C21 110.42(7)
C31 P1 C11 108.00(7)
C21 P1 C11 110.76(7)
C31 P1 C41 109.73(7)
C21 P1 C41 107.35(7)
C11 P1 C41 110.58(7)
C33 C32 C31 111.98(12)
C33 C32 H32A 109.2
C31 C32 H32A 109.2
C33 C32 H32B 109.2
C31 C32 H32B 109.2
H32A C32 H32B 107.9
C14 C13 C12 111.85(13)
C14 C13 H13A 109.2
C12 C13 H13A 109.2
C14 C13 H13B 109.2
C12 C13 H13B 109.2
H13A C13 H13B 107.9
C22 C21 P1 115.44(11)
C22 C21 H21A 108.4
P1 C21 H21A 108.4
C22 C21 H21B 108.4
P1 C21 H21B 108.4
H21A C21 H21B 107.5
C43 C42 C41 111.62(13)
C43 C42 H42A 109.3
C41 C42 H42A 109.3
C43 C42 H42B 109.3
C41 C42 H42B 109.3
H42A C42 H42B 108.0
C12 C11 P1 114.88(10)
C12 C11 H11A 108.5
P1 C11 H11A 108.5
C12 C11 H11B 108.5
P1 C11 H11B 108.5
H11A C11 H11B 107.5
C32 C31 P1 112.73(10)
C32 C31 H31A 109.0
P1 C31 H31A 109.0
C32 C31 H31B 109.0
P1 C31 H31B 109.0
H31A C31 H31B 107.8
C24 C23 C22 113.23(17)
C24 C23 H23A 108.9
C22 C23 H23A 108.9
C24 C23 H23B 108.9
C22 C23 H23B 108.9
H23A C23 H23B 107.7
C43 C44 H44A 109.5
C43 C44 H44B 109.5
H44A C44 H44B 109.5
C43 C44 H44C 109.5
H44A C44 H44C 109.5
H44B C44 H44C 109.5
C13 C14 H14A 109.5
C13 C14 H14B 109.5
H14A C14 H14B 109.5
C13 C14 H14C 109.5
H14A C14 H14C 109.5
H14B C14 H14C 109.5
C44 C43 C42 111.65(15)
C44 C43 H43A 109.3
C42 C43 H43A 109.3
C44 C43 H43B 109.3
C42 C43 H43B 109.3
H43A C43 H43B 108.0
C23 C22 C21 110.85(14)
C23 C22 H22A 109.5
C21 C22 H22A 109.5
C23 C22 H22B 109.5
C21 C22 H22B 109.5
H22A C22 H22B 108.1
C42 C41 P1 112.48(10)
C42 C41 H41A 109.1
P1 C41 H41A 109.1
C42 C41 H41B 109.1
P1 C41 H41B 109.1
H41A C41 H41B 107.8
C13 C12 C11 111.08(12)
C13 C12 H12A 109.4
C11 C12 H12A 109.4
C13 C12 H12B 109.4
C11 C12 H12B 109.4
H12A C12 H12B 108.0
C33 C34 H34A 109.5
C33 C34 H34B 109.5
H34A C34 H34B 109.5
C33 C34 H34C 109.5
H34A C34 H34C 109.5
H34B C34 H34C 109.5
C23 C24 H24A 109.5
C23 C24 H24B 109.5
H24A C24 H24B 109.5
C23 C24 H24C 109.5
H24A C24 H24C 109.5
H24B C24 H24C 109.5
C34 C33 C32 113.56(14)
C34 C33 H33A 108.9
C32 C33 H33A 108.9
C34 C33 H33B 108.9
C32 C33 H33B 108.9
H33A C33 H33B 107.7

loop_
_geom_bond_atom_site_label_1
_geom_bond_atom_site_label_2
_geom_bond_distance
P2 F3 1.5767(12)
P2 F6 1.5906(12)
P2 F4 1.5909(11)
P2 F1 1.5987(10)
P2 F2 1.5992(11)
P2 F5 1.6015(12)
P1 C31 1.7960(15)
P1 C21 1.7993(15)
P1 C11 1.8003(15)
P1 C41 1.8014(15)
C32 C33 1.523(2)
C32 C31 1.5361(19)
C32 H32A 0.9700
C32 H32B 0.9700
C13 C14 1.519(2)
C13 C12 1.524(2)
C13 H13A 0.9700
C13 H13B 0.9700
C21 C22 1.530(2)
C21 H21A 0.9700
C21 H21B 0.9700
C42 C43 1.526(2)
C42 C41 1.536(2)
C42 H42A 0.9700
C42 H42B 0.9700
C11 C12 1.531(2)
C11 H11A 0.9700
C11 H11B 0.9700
C31 H31A 0.9700
C31 H31B 0.9700
C23 C24 1.517(3)
C23 C22 1.524(2)
C23 H23A 0.9700
C23 H23B 0.9700
C44 C43 1.517(3)
C44 H44A 0.9600
C44 H44B 0.9600
C44 H44C 0.9600
C14 H14A 0.9600
C14 H14B 0.9600
C14 H14C 0.9600
C43 H43A 0.9700
C43 H43B 0.9700
C22 H22A 0.9700
C22 H22B 0.9700
C41 H41A 0.9700
C41 H41B 0.9700
C12 H12A 0.9700
C12 H12B 0.9700
C34 C33 1.518(3)
C34 H34A 0.9600
C34 H34B 0.9600
C34 H34C 0.9600
C24 H24A 0.9600
C24 H24B 0.9600
C24 H24C 0.9600
C33 H33A 0.9700
C33 H33B 0.9700

loop_
_geom_torsion_atom_site_label_1
_geom_torsion_atom_site_label_2
_geom_torsion_atom_site_label_3
_geom_torsion_atom_site_label_4
_geom_torsion
C31 P1 C21 C22 -66.49(14)
C11 P1 C21 C22 53.10(14)
C41 P1 C21 C22 173.92(12)
C31 P1 C11 C12 -179.74(11)
C21 P1 C11 C12 59.23(13)
C41 P1 C11 C12 -59.65(13)
C33 C32 C31 P1 173.01(11)
C21 P1 C31 C32 -175.54(10)
C11 P1 C31 C32 63.22(12)
C41 P1 C31 C32 -57.40(13)
C41 C42 C43 C44 176.57(14)
C24 C23 C22 C21 176.57(16)
P1 C21 C22 C23 177.10(12)
C43 C42 C41 P1 -168.86(11)
C31 P1 C41 C42 -51.27(13)
C21 P1 C41 C42 68.76(13)
C11 P1 C41 C42 -170.31(11)
C14 C13 C12 C11 178.71(14)
P1 C11 C12 C13 177.07(11)
C31 C32 C33 C34 -68.09(18)
